data_2234942
loop_
_publ_author_name
'Al-Salahi, Rashad'
'Al-Omar, Mohamed'
'Marzouk, Mohamed'
'Ng, Seik Weng'

_publ_section_title
;
 3-(Prop-2-en-1-yl)-2-sulfanylidene-1,2,3,4-tetrahydroquinazolin-4-one
;
_journal_coeditor_code BT5919
_journal_issue 6
_journal_name_full 'Acta Crystallographica Section E'
_journal_page_first o1810
_journal_paper_doi 10.1107/S1600536812021800
_journal_volume 68
_journal_year 2012
_chemical_formula_iupac 'C11 H10 N2 O S'
_chemical_formula_moiety 'C11 H10 N2 O S'
_chemical_formula_sum 'C11 H10 N2 O S'
_chemical_formula_weight 218.27
_chemical_name_systematic
;
3-(Prop-2-en-1-yl)-2-sulfanylidene-1,2,3,4-tetrahydroquinazolin-4-one
;
_space_group_IT_number 14
_symmetry_cell_setting monoclinic
_symmetry_space_group_name_Hall '-P 2ybc'
_symmetry_space_group_name_H-M 'P 1 21/c 1'
_atom_sites_solution_hydrogens geom
_atom_sites_solution_primary direct
_atom_sites_solution_secondary difmap
_audit_creation_method SHELXL-97
_cell_angle_alpha 90.00
_cell_angle_beta 92.882(3)
_cell_angle_gamma 90.00
_cell_formula_units_Z 4
_cell_length_a 8.9823(3)
_cell_length_b 13.7271(3)
_cell_length_c 8.3137(2)
_cell_measurement_reflns_used 2303
_cell_measurement_temperature 294(2)
_cell_measurement_theta_max 76.4034
_cell_measurement_theta_min 3.2168
_cell_volume 1023.79(5)
_computing_cell_refinement 'CrysAlis PRO (Agilent, 2012)'
_computing_data_collection 'CrysAlis PRO (Agilent, 2012)'
_computing_data_reduction 'CrysAlis PRO (Agilent, 2012)'
_computing_molecular_graphics 'X-SEED (Barbour, 2001)'
_computing_publication_material 'publCIF (Westrip, 2010)'
_computing_structure_refinement 'SHELXL97 (Sheldrick, 2008)'
_computing_structure_solution 'SHELXS97 (Sheldrick, 2008)'
_diffrn_ambient_temperature 294(2)
_diffrn_detector_area_resol_mean 10.4041
_diffrn_measured_fraction_theta_full 0.989
_diffrn_measured_fraction_theta_max 0.989
_diffrn_measurement_device_type 'Agilent SuperNova Dual diffractometer with an Atlas detector'
_diffrn_measurement_method '\w scan'
_diffrn_radiation_monochromator Mirror
_diffrn_radiation_source 'SuperNova (Cu) X-ray Source'
_diffrn_radiation_type CuK\a
_diffrn_radiation_wavelength 1.54184
_diffrn_reflns_av_R_equivalents 0.0234
_diffrn_reflns_av_sigmaI/netI 0.0256
_diffrn_reflns_limit_h_max 10
_diffrn_reflns_limit_h_min -11
_diffrn_reflns_limit_k_max 10
_diffrn_reflns_limit_k_min -17
_diffrn_reflns_limit_l_max 8
_diffrn_reflns_limit_l_min -10
_diffrn_reflns_number 4913
_diffrn_reflns_theta_full 76.60
_diffrn_reflns_theta_max 76.60
_diffrn_reflns_theta_min 5.89
_diffrn_standards_decay_% 0
_diffrn_standards_interval_count 0
_diffrn_standards_interval_time 0
_diffrn_standards_number 0
_exptl_absorpt_coefficient_mu 2.585
_exptl_absorpt_correction_T_max 0.9265
_exptl_absorpt_correction_T_min 0.5110
_exptl_absorpt_correction_type multi-scan
_exptl_absorpt_process_details '(CrysAlis PRO; Agilent, 2012)'
_exptl_crystal_colour colorless
_exptl_crystal_density_diffrn 1.416
_exptl_crystal_density_method 'not measured'
_exptl_crystal_description prism
_exptl_crystal_F_000 456
_exptl_crystal_size_max 0.30
_exptl_crystal_size_mid 0.30
_exptl_crystal_size_min 0.03
_refine_diff_density_max 0.226
_refine_diff_density_min -0.380
_refine_ls_extinction_method none
_refine_ls_goodness_of_fit_ref 1.062
_refine_ls_hydrogen_treatment mixed
_refine_ls_matrix_type full
_refine_ls_number_parameters 140
_refine_ls_number_reflns 2128
_refine_ls_number_restraints 1
_refine_ls_restrained_S_all 1.062
_refine_ls_R_factor_all 0.0422
_refine_ls_R_factor_gt 0.0365
_refine_ls_shift/su_max 0.001
_refine_ls_shift/su_mean 0.001
_refine_ls_structure_factor_coef Fsqd
_refine_ls_weighting_details 'calc w=1/[\s^2^(Fo^2^)+(0.0596P)^2^+0.1451P] where P=(Fo^2^+2Fc^2^)/3'
_refine_ls_weighting_scheme calc
_refine_ls_wR_factor_gt 0.1007
_refine_ls_wR_factor_ref 0.1075
_reflns_number_gt 1855
_reflns_number_total 2128
_reflns_threshold_expression I>2\s(I)
_cod_data_source_file bt5919.cif
_cod_data_source_block I
_cod_original_sg_symbol_H-M 'P 21/c'
_cod_database_code 2234942
_cod_database_fobs_code 2234942

loop_
_symmetry_equiv_pos_as_xyz
'x, y, z'
'-x, y+1/2, -z+1/2'
'-x, -y, -z'
'x, -y-1/2, z-1/2'

loop_
_atom_site_type_symbol
_atom_site_label
_atom_site_fract_x
_atom_site_fract_y
_atom_site_fract_z
_atom_site_U_iso_or_equiv
_atom_site_adp_type
_atom_site_calc_flag
_atom_site_refinement_flags
_atom_site_occupancy
_atom_site_symmetry_multiplicity
S S1 0.77201(5) 0.32274(3) 0.07911(5) 0.04374(16) Uani d . 1 1
O O1 0.54446(14) 0.00715(8) 0.22169(16) 0.0488(3) Uani d . 1 1
N N1 0.53208(14) 0.29760(9) 0.24120(16) 0.0337(3) Uani d D 1 1
H H1 0.530(2) 0.3608(7) 0.239(2) 0.052(6) Uiso d D 1 1
N N2 0.64135(14) 0.15416(9) 0.15732(15) 0.0317(3) Uani d . 1 1
C C1 0.64308(17) 0.25505(10) 0.16333(17) 0.0317(3) Uani d . 1 1
C C2 0.53764(17) 0.09571(11) 0.23320(18) 0.0341(3) Uani d . 1 1
C C3 0.42514(16) 0.14680(11) 0.32027(18) 0.0320(3) Uani d . 1 1
C C4 0.31809(19) 0.09589(12) 0.4035(2) 0.0404(4) Uani d . 1 1
H H4 0.3200 0.0282 0.4068 0.048 Uiso calc R 1 1
C C5 0.2099(2) 0.14630(14) 0.4804(2) 0.0458(4) Uani d . 1 1
H H5 0.1379 0.1125 0.5345 0.055 Uiso calc R 1 1
C C6 0.20775(19) 0.24781(14) 0.4776(2) 0.0445(4) Uani d . 1 1
H H6 0.1339 0.2813 0.5293 0.053 Uiso calc R 1 1
C C7 0.3140(2) 0.29896(11) 0.3990(2) 0.0393(4) Uani d . 1 1
H H7 0.3127 0.3667 0.3982 0.047 Uiso calc R 1 1
C C8 0.42342(16) 0.24836(11) 0.32063(17) 0.0311(3) Uani d . 1 1
C C9 0.76129(18) 0.10324(12) 0.07515(18) 0.0376(4) Uani d . 1 1
H H9A 0.7907 0.1420 -0.0155 0.045 Uiso calc R 1 1
H H9B 0.7242 0.0412 0.0340 0.045 Uiso calc R 1 1
C C10 0.89456(19) 0.08610(13) 0.1881(2) 0.0433(4) Uani d . 1 1
H H10 0.9300 0.1382 0.2505 0.052 Uiso calc R 1 1
C C11 0.9639(2) 0.00289(15) 0.2043(3) 0.0568(5) Uani d . 1 1
H H11A 0.9313 -0.0506 0.1436 0.068 Uiso calc R 1 1
H H11B 1.0459 -0.0029 0.2765 0.068 Uiso calc R 1 1

loop_
_atom_site_aniso_label
_atom_site_aniso_U_11
_atom_site_aniso_U_22
_atom_site_aniso_U_33
_atom_site_aniso_U_12
_atom_site_aniso_U_13
_atom_site_aniso_U_23
S1 0.0415(3) 0.0325(2) 0.0586(3) -0.00599(15) 0.01623(19) 0.00349(16)
O1 0.0559(7) 0.0207(5) 0.0712(8) -0.0015(5) 0.0180(6) -0.0008(5)
N1 0.0363(7) 0.0203(6) 0.0448(7) 0.0004(5) 0.0068(6) 0.0020(5)
N2 0.0324(6) 0.0236(6) 0.0393(6) 0.0015(5) 0.0055(5) -0.0004(5)
C1 0.0328(7) 0.0252(6) 0.0369(7) -0.0002(5) 0.0014(6) 0.0009(5)
C2 0.0358(8) 0.0252(7) 0.0414(8) -0.0004(6) 0.0014(6) 0.0025(6)
C3 0.0319(7) 0.0254(7) 0.0387(7) -0.0019(6) 0.0015(6) 0.0016(5)
C4 0.0406(9) 0.0305(7) 0.0505(9) -0.0053(6) 0.0072(7) 0.0044(6)
C5 0.0414(9) 0.0461(9) 0.0511(9) -0.0086(7) 0.0141(7) 0.0039(7)
C6 0.0383(9) 0.0460(9) 0.0502(9) 0.0042(7) 0.0124(7) -0.0006(7)
C7 0.0407(9) 0.0301(7) 0.0477(9) 0.0047(6) 0.0086(7) 0.0007(6)
C8 0.0308(7) 0.0265(7) 0.0358(7) 0.0001(5) 0.0009(6) 0.0020(5)
C9 0.0408(9) 0.0316(8) 0.0413(8) 0.0052(6) 0.0103(7) -0.0015(6)
C10 0.0382(8) 0.0422(9) 0.0502(9) 0.0042(7) 0.0092(7) -0.0025(7)
C11 0.0431(10) 0.0497(10) 0.0774(13) 0.0049(8) 0.0004(9) 0.0047(9)

loop_
_atom_type_symbol
_atom_type_description
_atom_type_scat_dispersion_real
_atom_type_scat_dispersion_imag
_atom_type_scat_source
C C 0.0181 0.0091 'International Tables Vol C Tables 4.2.6.8 and 6.1.1.4'
H H 0.0000 0.0000 'International Tables Vol C Tables 4.2.6.8 and 6.1.1.4'
N N 0.0311 0.0180 'International Tables Vol C Tables 4.2.6.8 and 6.1.1.4'
O O 0.0492 0.0322 'International Tables Vol C Tables 4.2.6.8 and 6.1.1.4'
S S 0.3331 0.5567 'International Tables Vol C Tables 4.2.6.8 and 6.1.1.4'

loop_
_geom_angle_atom_site_label_1
_geom_angle_atom_site_label_2
_geom_angle_atom_site_label_3
_geom_angle
C1 N1 C8 125.05(13)
C1 N1 H1 116.1(14)
C8 N1 H1 118.8(14)
C1 N2 C2 124.18(12)
C1 N2 C9 118.79(12)
C2 N2 C9 116.91(12)
N1 C1 N2 116.28(13)
N1 C1 S1 120.42(11)
N2 C1 S1 123.29(11)
O1 C2 N2 119.80(14)
O1 C2 C3 123.95(14)
N2 C2 C3 116.24(13)
C8 C3 C4 119.36(14)
C8 C3 C2 119.46(13)
C4 C3 C2 121.18(14)
C5 C4 C3 119.84(15)
C5 C4 H4 120.1
C3 C4 H4 120.1
C4 C5 C6 120.25(15)
C4 C5 H5 119.9
C6 C5 H5 119.9
C7 C6 C5 120.60(15)
C7 C6 H6 119.7
C5 C6 H6 119.7
C6 C7 C8 119.37(15)
C6 C7 H7 120.3
C8 C7 H7 120.3
N1 C8 C7 120.78(14)
N1 C8 C3 118.67(13)
C7 C8 C3 120.55(14)
N2 C9 C10 111.18(12)
N2 C9 H9A 109.4
C10 C9 H9A 109.4
N2 C9 H9B 109.4
C10 C9 H9B 109.4
H9A C9 H9B 108.0
C11 C10 C9 124.25(18)
C11 C10 H10 117.9
C9 C10 H10 117.9
C10 C11 H11A 120.0
C10 C11 H11B 120.0
H11A C11 H11B 120.0

loop_
_geom_bond_atom_site_label_1
_geom_bond_atom_site_label_2
_geom_bond_distance
S1 C1 1.6663(15)
O1 C2 1.2212(18)
N1 C1 1.3487(19)
N1 C8 1.3822(19)
N1 H1 0.869(9)
N2 C1 1.3858(17)
N2 C2 1.4031(19)
N2 C9 1.4799(18)
C2 C3 1.453(2)
C3 C8 1.394(2)
C3 C4 1.399(2)
C4 C5 1.377(2)
C4 H4 0.9300
C5 C6 1.394(3)
C5 H5 0.9300
C6 C7 1.376(2)
C6 H6 0.9300
C7 C8 1.392(2)
C7 H7 0.9300
C9 C10 1.502(2)
C9 H9A 0.9700
C9 H9B 0.9700
C10 C11 1.305(3)
C10 H10 0.9300
C11 H11A 0.9300
C11 H11B 0.9300

loop_
_geom_hbond_atom_site_label_D
_geom_hbond_atom_site_label_H
_geom_hbond_atom_site_label_A
_geom_hbond_site_symmetry_A
_geom_hbond_distance_DH
_geom_hbond_distance_HA
_geom_hbond_distance_DA
_geom_hbond_angle_DHA
N1 H1 O1 2_655 0.870(10) 2.150(10) 2.977(2) 160(2)

loop_
_geom_torsion_atom_site_label_1
_geom_torsion_atom_site_label_2
_geom_torsion_atom_site_label_3
_geom_torsion_atom_site_label_4
_geom_torsion
C8 N1 C1 N2 3.4(2)
C8 N1 C1 S1 -177.21(12)
C2 N2 C1 N1 -3.4(2)
C9 N2 C1 N1 -179.29(13)
C2 N2 C1 S1 177.16(11)
C9 N2 C1 S1 1.30(19)
C1 N2 C2 O1 -179.93(14)
C9 N2 C2 O1 -4.0(2)
C1 N2 C2 C3 1.0(2)
C9 N2 C2 C3 176.97(12)
O1 C2 C3 C8 -177.37(15)
N2 C2 C3 C8 1.6(2)
O1 C2 C3 C4 2.4(2)
N2 C2 C3 C4 -178.57(14)
C8 C3 C4 C5 2.0(2)
C2 C3 C4 C5 -177.85(15)
C3 C4 C5 C6 -0.9(3)
C4 C5 C6 C7 -0.4(3)
C5 C6 C7 C8 0.6(3)
C1 N1 C8 C7 179.38(14)
C1 N1 C8 C3 -0.9(2)
C6 C7 C8 N1 -179.70(15)
C6 C7 C8 C3 0.5(2)
C4 C3 C8 N1 178.43(14)
C2 C3 C8 N1 -1.7(2)
C4 C3 C8 C7 -1.8(2)
C2 C3 C8 C7 178.01(14)
C1 N2 C9 C10 86.69(17)
C2 N2 C9 C10 -89.46(16)
N2 C9 C10 C11 132.15(19)

loop_
_cod_related_entry_id
_cod_related_entry_database
_cod_related_entry_code
1 ChemSpider 572008
